data_4134058
loop_
_publ_author_name
'Nguyen, Qui-Hien'
'Guo, Shu-Min'
'Royal, Titouan'
'Baudoin, Olivier'
'Cramer, Nicolai'

_publ_section_title
;
 Intermolecular Palladium(0)-Catalyzed Atropo-enantioselective C-H
 Arylation of Heteroarenes.
;
_journal_name_full 'Journal of the American Chemical Society'
_journal_paper_doi 10.1021/jacs.9b12299
_journal_year 2020
_chemical_formula_moiety 'C26 H21 N3 O'
_chemical_formula_sum 'C26 H21 N3 O'
_chemical_formula_weight 391.46
_space_group_crystal_system orthorhombic
_space_group_IT_number 19
_space_group_name_Hall 'P 2ac 2ab'
_space_group_name_H-M_alt 'P 21 21 21'
_atom_sites_solution_hydrogens difmap
_atom_sites_solution_primary dual
_atom_sites_solution_secondary difmap
_audit_creation_date 2019-07-01
_audit_creation_method
;
Olex2 1.2
(compiled 2018.05.29 svn.r3508 for OlexSys, GUI svn.r5506)
;
_cell_angle_alpha 90
_cell_angle_beta 90
_cell_angle_gamma 90
_cell_formula_units_Z 4
_cell_length_a 7.90611(7)
_cell_length_b 11.94278(10)
_cell_length_c 20.9620(2)
_cell_measurement_reflns_used 22682
_cell_measurement_temperature 139.99(10)
_cell_measurement_theta_max 72.5460
_cell_measurement_theta_min 4.1940
_cell_volume 1979.25(3)
_computing_cell_refinement 'CrysAlisPro 1.171.40.56a (Rigaku OD, 2019)'
_computing_data_collection 'CrysAlisPro 1.171.40.56a (Rigaku OD, 2019)'
_computing_data_reduction 'CrysAlisPro 1.171.40.56a (Rigaku OD, 2019)'
_computing_molecular_graphics 'Olex2 (Dolomanov et al., 2009)'
_computing_publication_material 'Olex2 (Dolomanov et al., 2009)'
_computing_structure_refinement 'ShelXL (Sheldrick, 2015)'
_computing_structure_solution 'ShelXT (Sheldrick, 2015)'
_diffrn_ambient_environment N~2~
_diffrn_ambient_temperature 139.99(10)
_diffrn_detector 'CCD plate'
_diffrn_detector_area_resol_mean 5.2817
_diffrn_detector_type AtlasS2
_diffrn_measured_fraction_theta_full 1.000
_diffrn_measured_fraction_theta_max 0.999
_diffrn_measurement_details
;
List of Runs (angles in degrees, time in seconds):

  # Type    Start    End  Width  t~exp~   \w     \q     \k     \f   Frames
--------------------------------------------------------------------------
  1  \w    -98.00 -42.00   1.00    2.00    --  -40.85 -77.00  30.00   56
  2  \w   -114.00 -16.00   1.00    2.00    --  -40.85 -38.00 -60.00   98
  3  \w    -41.00  -8.00   1.00    2.00    --  -40.85 -77.00  30.00   33
  4  \w    -92.00  -3.00   1.00    2.00    --  -40.85 125.00 120.00   89
  5  \w   -113.00 -13.00   1.00    2.00    --  -40.85 -57.00 120.00  100
  6  \w   -106.00 -13.00   1.00    2.00    --  -40.85 -57.00-150.00   93
  7  \w     24.00  89.00   1.00    2.00    --   40.85-125.00  30.00   65
  8  \w     12.00  37.00   1.00    2.00    --   46.00  83.00 146.07   25
  9  \w     11.00  36.00   1.00    2.00    --   46.00  84.00   1.71   25
 10  \w     16.00  41.00   1.00    2.00    --   50.00  81.00-154.21   25
 11  \w     16.00  41.00   1.00    2.00    --   50.00  81.00 101.77   25
 12  \w     16.00  41.00   1.00    2.00    --   50.00  82.00 -87.36   25
 13  \w     31.00  58.00   1.00    2.00    --   62.00  77.00 -62.07   27
 14  \w     33.00  59.00   1.00    2.00    --   62.00  75.00-167.61   26
 15  \w     29.00  56.00   1.00    2.00    --   62.00  77.00  -1.28   27
 16  \w     97.00 133.00   1.00    2.00    --   62.00  76.00 138.32   36
 17  \w     31.00  56.00   1.00    2.00    --   62.00  76.00 138.32   25
 18  \w     35.00  60.00   1.00    2.00    --   66.00  75.00  27.26   25
 19  \w     39.00  68.00   1.00    2.00    --   66.00  75.00 159.54   29
 20  \w     34.00  67.00   1.00    2.00    --   66.00  76.00  98.70   33
 21  \w    102.00 140.00   1.00    2.00    --   66.00  75.00  27.26   38
 22  \w    101.00 142.00   1.00    2.00    --   70.00  75.00-140.75   41
 23  \w     38.00  65.00   1.00    2.00    --   70.00  75.00-140.75   27
 24  \w     37.00  65.00   1.00    2.00    --   70.00  77.00  31.61   28
 25  \w     43.00  79.00   1.00    8.00    --   74.00  72.00  52.53   36
 26  \w     42.00  76.00   1.00    8.00    --   74.00  76.00-114.06   34
 27  \w     41.00  81.00   1.00    8.00    --   74.00  77.00 -54.31   40
 28  \w     53.00  79.00   1.00    8.00    --   82.00  61.00 105.75   26
 29  \w     60.00  88.00   1.00    8.00    --   90.00  65.00-150.77   28
 30  \w     58.00  84.00   1.00    8.00    --   90.00  74.00 113.47   26
 31  \w     65.00 155.00   1.00    8.00    --   94.00  64.00  44.55   90
 32  \w     68.00 159.00   1.00    8.00    --   94.00  66.00-114.68   91
 33  \w     73.00 177.00   1.00    8.00    --  105.15  77.00 120.00  104
 34  \w     73.00 166.00   1.00    8.00    --  105.15  77.00 -90.00   93
 35  \w     77.00 104.00   1.00    8.00    --  105.15  60.00 -49.90   27
 36  \w    103.00 172.00   1.00    8.00    --  105.15 111.00-150.00   69
 37  \w     75.00 177.00   1.00    8.00    --  105.15  77.00-180.00  102
 38  \w     73.00 138.00   1.00    8.00    --  105.15  77.00-150.00   65
 39  \w     55.00 115.00   1.00    8.00    --  105.15 -45.00  90.00   60
 40  \w     77.00 146.00   1.00    8.00    --  105.15  77.00  90.00   69
 41  \w    123.00 178.00   1.00    8.00    --  105.15  77.00  30.00   55
 42  \w     73.00  99.00   1.00    8.00    --  105.15  77.00  30.00   26
 43  \w     38.00 108.00   1.00    8.00    --  105.15 -94.00 120.00   70
 44  \w     78.00 113.00   1.00    8.00    --  105.15  61.00 -30.00   35
 45  \w     74.00 108.00   1.00    8.00    --  105.15 -94.00-120.00   34
 46  \w     73.00 178.00   1.00    8.00    --  105.15  77.00  60.00  105
 47  \w     73.00 131.00   1.00    8.00    --  105.15  77.00-120.00   58
 48  \w     38.00 112.00   1.00    8.00    --  105.15-111.00  60.00   74
 49  \w     73.00 148.00   1.00    8.00    --  105.15  77.00 150.00   75
 50  \w    108.00 145.00   1.00    8.00    --  105.15 178.00 -30.00   37
 51  \w     73.00 145.00   1.00    8.00    --  105.15  77.00 -30.00   72
 52  \w     74.00 178.00   1.00    8.00    --  105.15  77.00   0.00  104
 53  \w     37.00 110.00   1.00    8.00    --  105.15-111.00   0.00   73
 54  \w    121.00 157.00   1.00    8.00    --  105.15  60.00 -49.90   36
;
_diffrn_measurement_device 'four-circle diffractometer'
_diffrn_measurement_device_type 'SuperNova, Dual, Cu at home/near, AtlasS2'
_diffrn_measurement_method '\w scans'
_diffrn_orient_matrix_type 'CrysAlisPro convention (1999,Acta A55,543-557)'
_diffrn_orient_matrix_UB_11 -0.1352409000
_diffrn_orient_matrix_UB_12 -0.0591729000
_diffrn_orient_matrix_UB_13 -0.0407498000
_diffrn_orient_matrix_UB_21 0.0891227000
_diffrn_orient_matrix_UB_22 -0.1130181000
_diffrn_orient_matrix_UB_23 0.0111912000
_diffrn_orient_matrix_UB_31 -0.1083157000
_diffrn_orient_matrix_UB_32 -0.0190732000
_diffrn_orient_matrix_UB_33 0.0601374000
_diffrn_radiation_monochromator mirror
_diffrn_radiation_probe x-ray
_diffrn_radiation_type CuK\a
_diffrn_radiation_wavelength 1.54184
_diffrn_reflns_av_R_equivalents 0.0329
_diffrn_reflns_av_unetI/netI 0.0128
_diffrn_reflns_Laue_measured_fraction_full 1.000
_diffrn_reflns_Laue_measured_fraction_max 0.999
_diffrn_reflns_limit_h_max 9
_diffrn_reflns_limit_h_min -9
_diffrn_reflns_limit_k_max 14
_diffrn_reflns_limit_k_min -14
_diffrn_reflns_limit_l_max 25
_diffrn_reflns_limit_l_min -25
_diffrn_reflns_number 34686
_diffrn_reflns_point_group_measured_fraction_full 1.000
_diffrn_reflns_point_group_measured_fraction_max 0.995
_diffrn_reflns_theta_full 67.684
_diffrn_reflns_theta_max 72.820
_diffrn_reflns_theta_min 4.218
_diffrn_source 'micro-focus sealed X-ray tube'
_diffrn_source_type 'SuperNova (Cu) X-ray Source'
_exptl_absorpt_coefficient_mu 0.641
_exptl_absorpt_correction_T_max 1.000
_exptl_absorpt_correction_T_min 0.542
_exptl_absorpt_correction_type gaussian
_exptl_absorpt_process_details
;
CrysAlisPro 1.171.40.56a (Rigaku Oxford Diffraction, 2019).
 Numerical absorption correction based on Gaussian integration over
 a multifaceted crystal model.
 Empirical absorption correction using spherical harmonics as
 implemented in SCALE3 ABSPACK scaling algorithm
;
_exptl_crystal_colour 'clear colourless'
_exptl_crystal_density_diffrn 1.314
_exptl_crystal_description irregular
_exptl_crystal_F_000 824
_exptl_crystal_size_max 0.293
_exptl_crystal_size_mid 0.193
_exptl_crystal_size_min 0.115
_refine_diff_density_max 0.185
_refine_diff_density_min -0.160
_refine_diff_density_rms 0.040
_refine_ls_abs_structure_details
;
 Flack x determined using 1623 quotients [(I+)-(I-)]/[(I+)+(I-)]
 (Parsons, Flack and Wagner, Acta Cryst. B69 (2013) 249-259).
;
_refine_ls_abs_structure_Flack -0.01(7)
_refine_ls_extinction_coef 0.0025(3)
_refine_ls_extinction_expression Fc^*^=kFc[1+0.001xFc^2^\l^3^/sin(2\q)]^-1/4^
_refine_ls_extinction_method 'SHELXL-2018/3 (Sheldrick 2018)'
_refine_ls_goodness_of_fit_ref 1.065
_refine_ls_hydrogen_treatment refall
_refine_ls_matrix_type full
_refine_ls_number_parameters 356
_refine_ls_number_reflns 3921
_refine_ls_number_restraints 0
_refine_ls_restrained_S_all 1.065
_refine_ls_R_factor_all 0.0294
_refine_ls_R_factor_gt 0.0290
_refine_ls_shift/su_max 0.000
_refine_ls_shift/su_mean 0.000
_refine_ls_structure_factor_coef Fsqd
_refine_ls_weighting_details 'w=1/[\s^2^(Fo^2^)+(0.0471P)^2^+0.1904P] where P=(Fo^2^+2Fc^2^)/3'
_refine_ls_weighting_scheme calc
_refine_ls_wR_factor_gt 0.0751
_refine_ls_wR_factor_ref 0.0756
_reflns_Friedel_coverage 0.734
_reflns_Friedel_fraction_full 1.000
_reflns_Friedel_fraction_max 0.989
_reflns_number_gt 3870
_reflns_number_total 3921
_reflns_threshold_expression 'I > 2\s(I)'
_cod_data_source_file ja9b12299_si_004.cif
_cod_data_source_block qhn-1-874-876
_cod_depositor_comments
;
The following automatic conversions were performed:

data item '_exptl_absorpt_correction_type' value 'Gaussian' was
changed to 'gaussian' in accordance with the
/home/data/users/saulius/crontab/automatic-downloads/rss-feeds/ACS/lib/dictionaries/cif_core.dic
dictionary named 'cif_core.dic' version 2.4.2 last updated on
2011-04-26.

Automatic conversion script
Id: cif_fix_values 7556 2019-12-06 15:28:31Z antanas 
;
_cod_database_code 4134058
_shelx_shelxl_version_number 2018/3
_audit_contact_author 'Farzaneh Fadaei Tirani'
_chemical_oxdiff_formula 'C26 H21 N3 O1'
_chemical_oxdiff_usercomment 'dirty crystals'
_shelx_space_group_comment
;
The symmetry employed for this shelxl refinement is uniquely defined
by the following loop, which should always be used as a source of
symmetry information in preference to the above space-group names.
They are only intended as comments.
;
_shelx_estimated_absorpt_t_max 0.930
_shelx_estimated_absorpt_t_min 0.834
_reflns_odcompleteness_completeness 99.95
_reflns_odcompleteness_iscentric 1
_reflns_odcompleteness_theta 66.97
_olex2_refinement_description
;
;
_olex2_submission_special_instructions 'No special instructions were received'
_oxdiff_exptl_absorpt_empirical_details
;
Empirical correction (ABSPACK) includes:
- Absorption correction using spherical harmonics
- Frame scaling
- B-factor correction
;
_oxdiff_exptl_absorpt_empirical_full_max 1.547
_oxdiff_exptl_absorpt_empirical_full_min 0.737

loop_
_space_group_symop_operation_xyz
'x, y, z'
'-x+1/2, -y, z+1/2'
'-x, y+1/2, -z+1/2'
'x+1/2, -y+1/2, -z'

loop_
_atom_site_label
_atom_site_type_symbol
_atom_site_fract_x
_atom_site_fract_y
_atom_site_fract_z
_atom_site_U_iso_or_equiv
_atom_site_adp_type
_atom_site_occupancy
_atom_site_site_symmetry_order
_atom_site_calc_flag
O1 O 0.52818(14) 0.50499(9) 0.37718(6) 0.0363(3) Uani 1 1 d
N1 N 0.99620(16) 0.38301(11) 0.31394(6) 0.0310(3) Uani 1 1 d
N2 N 0.97065(17) 0.44312(11) 0.26250(6) 0.0323(3) Uani 1 1 d
N3 N 0.88437(16) 0.53544(11) 0.28057(6) 0.0294(3) Uani 1 1 d
C1 C 0.92671(18) 0.43645(12) 0.36551(7) 0.0274(3) Uani 1 1 d
C2 C 0.85429(18) 0.53503(13) 0.34433(7) 0.0270(3) Uani 1 1 d
C3 C 0.93954(19) 0.39029(12) 0.43019(8) 0.0291(3) Uani 1 1 d
C4 C 1.0101(3) 0.28513(16) 0.44033(9) 0.0445(4) Uani 1 1 d
H4 H 1.042(3) 0.242(2) 0.4015(12) 0.060(7) Uiso 1 1 d
C5 C 1.0276(3) 0.24260(18) 0.50148(11) 0.0506(5) Uani 1 1 d
H5 H 1.074(4) 0.165(2) 0.5054(12) 0.068(7) Uiso 1 1 d
C6 C 0.9756(2) 0.30387(16) 0.55359(9) 0.0408(4) Uani 1 1 d
H6 H 0.994(3) 0.2700(18) 0.5955(11) 0.046(6) Uiso 1 1 d
C7 C 0.9037(3) 0.40788(15) 0.54417(8) 0.0397(4) Uani 1 1 d
H7 H 0.864(3) 0.452(2) 0.5816(12) 0.058(7) Uiso 1 1 d
C8 C 0.8858(2) 0.45113(14) 0.48326(8) 0.0351(4) Uani 1 1 d
H8 H 0.838(3) 0.529(2) 0.4781(10) 0.048(6) Uiso 1 1 d
C9 C 0.7589(2) 0.62568(13) 0.37589(7) 0.0287(3) Uani 1 1 d
C10 C 0.5904(2) 0.60821(13) 0.39086(8) 0.0307(3) Uani 1 1 d
C11 C 0.4937(2) 0.69450(15) 0.41964(8) 0.0366(4) Uani 1 1 d
H11 H 0.376(3) 0.6799(17) 0.4313(10) 0.041(5) Uiso 1 1 d
C12 C 0.5679(2) 0.79465(15) 0.43316(9) 0.0390(4) Uani 1 1 d
H12 H 0.504(3) 0.8526(19) 0.4529(10) 0.047(6) Uiso 1 1 d
C13 C 0.7400(2) 0.81608(13) 0.41931(8) 0.0343(4) Uani 1 1 d
C14 C 0.8176(3) 0.92041(15) 0.43358(9) 0.0412(4) Uani 1 1 d
H14 H 0.745(3) 0.983(2) 0.4526(10) 0.051(6) Uiso 1 1 d
C15 C 0.9851(3) 0.93777(14) 0.42075(9) 0.0437(4) Uani 1 1 d
H15 H 1.036(3) 1.013(2) 0.4319(11) 0.056(6) Uiso 1 1 d
C16 C 1.0825(2) 0.85212(15) 0.39256(10) 0.0419(4) Uani 1 1 d
H16 H 1.200(3) 0.8636(19) 0.3812(10) 0.047(6) Uiso 1 1 d
C17 C 1.0112(2) 0.75113(14) 0.37758(8) 0.0352(4) Uani 1 1 d
H17 H 1.077(3) 0.6938(17) 0.3572(10) 0.037(5) Uiso 1 1 d
C18 C 0.8376(2) 0.72982(13) 0.39026(8) 0.0307(3) Uani 1 1 d
C19 C 0.3497(2) 0.48814(17) 0.38136(10) 0.0418(4) Uani 1 1 d
H19A H 0.312(3) 0.495(2) 0.4265(12) 0.056(6) Uiso 1 1 d
H19B H 0.329(3) 0.4075(19) 0.3670(10) 0.043(6) Uiso 1 1 d
H19C H 0.291(3) 0.548(2) 0.3512(11) 0.053(6) Uiso 1 1 d
C20 C 0.8359(2) 0.62002(14) 0.23331(8) 0.0343(4) Uani 1 1 d
H20A H 0.890(2) 0.6937(17) 0.2448(9) 0.034(5) Uiso 1 1 d
H20B H 0.887(3) 0.5913(17) 0.1936(10) 0.040(5) Uiso 1 1 d
C21 C 0.6468(2) 0.63334(13) 0.22692(7) 0.0313(3) Uani 1 1 d
C22 C 0.5745(2) 0.73876(14) 0.23292(9) 0.0393(4) Uani 1 1 d
H22 H 0.650(3) 0.8051(19) 0.2426(11) 0.052(6) Uiso 1 1 d
C23 C 0.4016(3) 0.75235(17) 0.22423(10) 0.0476(4) Uani 1 1 d
H23 H 0.352(4) 0.826(2) 0.2249(13) 0.069(8) Uiso 1 1 d
C24 C 0.3004(2) 0.66142(19) 0.21088(9) 0.0457(4) Uani 1 1 d
H24 H 0.174(3) 0.674(2) 0.2030(11) 0.055(6) Uiso 1 1 d
C25 C 0.3712(2) 0.55576(17) 0.20540(9) 0.0424(4) Uani 1 1 d
H25 H 0.301(3) 0.489(2) 0.1957(11) 0.060(7) Uiso 1 1 d
C26 C 0.5439(2) 0.54237(14) 0.21269(8) 0.0364(4) Uani 1 1 d
H26 H 0.595(3) 0.4663(19) 0.2087(10) 0.047(6) Uiso 1 1 d

loop_
_atom_site_aniso_label
_atom_site_aniso_U_11
_atom_site_aniso_U_22
_atom_site_aniso_U_33
_atom_site_aniso_U_23
_atom_site_aniso_U_13
_atom_site_aniso_U_12
O1 0.0256(5) 0.0336(6) 0.0496(7) -0.0029(5) 0.0022(5) -0.0010(4)
N1 0.0273(6) 0.0316(6) 0.0340(6) -0.0027(5) 0.0010(5) 0.0009(5)
N2 0.0290(6) 0.0347(7) 0.0333(6) -0.0029(5) 0.0021(5) 0.0019(5)
N3 0.0263(6) 0.0313(6) 0.0305(6) 0.0012(5) 0.0010(5) 0.0011(5)
C1 0.0227(6) 0.0273(7) 0.0320(7) -0.0034(6) -0.0009(5) -0.0008(5)
C2 0.0231(7) 0.0285(7) 0.0295(7) -0.0009(6) -0.0004(5) -0.0008(6)
C3 0.0243(7) 0.0287(7) 0.0345(8) 0.0003(6) -0.0020(6) -0.0013(6)
C4 0.0529(11) 0.0399(9) 0.0407(9) 0.0032(8) 0.0059(8) 0.0174(8)
C5 0.0614(12) 0.0433(10) 0.0473(10) 0.0110(8) 0.0025(9) 0.0199(9)
C6 0.0427(9) 0.0429(9) 0.0369(9) 0.0078(7) -0.0053(7) 0.0007(8)
C7 0.0487(10) 0.0379(9) 0.0326(8) -0.0030(7) -0.0051(7) -0.0001(7)
C8 0.0429(9) 0.0285(7) 0.0340(8) -0.0020(6) -0.0056(7) 0.0005(7)
C9 0.0287(7) 0.0289(7) 0.0285(7) 0.0006(6) -0.0007(6) 0.0041(6)
C10 0.0297(7) 0.0315(7) 0.0308(7) 0.0005(6) -0.0011(6) 0.0029(6)
C11 0.0313(8) 0.0398(9) 0.0387(9) -0.0014(7) 0.0040(7) 0.0065(7)
C12 0.0414(9) 0.0375(8) 0.0382(9) -0.0055(7) 0.0009(7) 0.0101(7)
C13 0.0401(9) 0.0301(8) 0.0328(8) -0.0010(6) -0.0057(7) 0.0048(7)
C14 0.0510(10) 0.0317(8) 0.0409(9) -0.0047(7) -0.0085(8) 0.0042(7)
C15 0.0539(11) 0.0306(8) 0.0465(10) -0.0003(7) -0.0115(8) -0.0046(8)
C16 0.0396(9) 0.0365(8) 0.0497(10) 0.0036(8) -0.0059(8) -0.0055(7)
C17 0.0344(8) 0.0315(8) 0.0396(8) 0.0024(7) -0.0027(7) 0.0002(7)
C18 0.0327(8) 0.0295(7) 0.0298(7) 0.0021(6) -0.0040(6) 0.0026(6)
C19 0.0264(8) 0.0462(10) 0.0528(11) -0.0045(8) 0.0046(7) -0.0038(7)
C20 0.0332(8) 0.0364(8) 0.0332(8) 0.0080(7) 0.0015(6) -0.0011(6)
C21 0.0322(8) 0.0354(8) 0.0264(7) 0.0037(6) -0.0001(6) -0.0006(6)
C22 0.0405(9) 0.0362(8) 0.0412(9) -0.0043(7) -0.0074(7) 0.0014(7)
C23 0.0427(10) 0.0491(10) 0.0511(11) -0.0110(9) -0.0077(8) 0.0129(8)
C24 0.0312(8) 0.0631(12) 0.0429(10) 0.0003(9) -0.0016(7) 0.0027(8)
C25 0.0380(9) 0.0486(10) 0.0407(9) 0.0067(7) -0.0045(7) -0.0092(8)
C26 0.0388(9) 0.0345(8) 0.0358(8) 0.0044(7) -0.0012(7) -0.0024(7)

loop_
_atom_type_symbol
_atom_type_description
_atom_type_scat_dispersion_real
_atom_type_scat_dispersion_imag
_atom_type_scat_source
C C 0.0181 0.0091 'International Tables Vol C Tables 4.2.6.8 and 6.1.1.4'
H H 0.0000 0.0000 'International Tables Vol C Tables 4.2.6.8 and 6.1.1.4'
N N 0.0311 0.0180 'International Tables Vol C Tables 4.2.6.8 and 6.1.1.4'
O O 0.0492 0.0322 'International Tables Vol C Tables 4.2.6.8 and 6.1.1.4'

loop_
_exptl_crystal_face_index_h
_exptl_crystal_face_index_k
_exptl_crystal_face_index_l
_exptl_crystal_face_perp_dist
0 -1 2 0.0872
-2 -1 0 0.1363
2 -1 2 0.1179
0 0 1 0.0632
1 0 -1 0.1306
0 7 -4 0.0772
2 3 -5 0.1151
-2 1 -5 0.0867
3 -5 3 0.1161
-1 -1 5 0.0945
-1 5 -5 0.0797
0 -1 -1 0.0721
0 1 1 0.1003
0 0 -1 0.0515
1 -1 -1 0.1199
-1 1 1 0.1276

loop_
_geom_angle_atom_site_label_1
_geom_angle_atom_site_label_2
_geom_angle_atom_site_label_3
_geom_angle
C10 O1 C19 118.23(13)
N2 N1 C1 109.39(12)
N1 N2 N3 107.11(12)
N2 N3 C2 111.19(12)
N2 N3 C20 120.34(13)
C2 N3 C20 128.47(13)
N1 C1 C2 108.02(13)
N1 C1 C3 121.75(13)
C2 C1 C3 130.20(14)
N3 C2 C1 104.29(13)
N3 C2 C9 121.88(14)
C1 C2 C9 133.82(14)
C4 C3 C1 120.56(15)
C4 C3 C8 118.08(16)
C8 C3 C1 121.34(14)
C3 C4 H4 116.3(15)
C5 C4 C3 120.83(17)
C5 C4 H4 122.8(15)
C4 C5 H5 116.9(15)
C6 C5 C4 120.60(18)
C6 C5 H5 122.4(15)
C5 C6 H6 116.7(13)
C5 C6 C7 119.17(17)
C7 C6 H6 124.2(13)
C6 C7 H7 119.7(14)
C6 C7 C8 120.66(17)
C8 C7 H7 119.7(14)
C3 C8 H8 120.6(12)
C7 C8 C3 120.65(15)
C7 C8 H8 118.7(12)
C10 C9 C2 118.86(14)
C10 C9 C18 120.29(14)
C18 C9 C2 120.85(14)
O1 C10 C9 115.96(14)
O1 C10 C11 123.64(14)
C9 C10 C11 120.40(15)
C10 C11 H11 119.3(13)
C12 C11 C10 119.64(16)
C12 C11 H11 121.0(12)
C11 C12 H12 120.1(14)
C11 C12 C13 122.02(16)
C13 C12 H12 117.9(14)
C12 C13 C14 122.06(16)
C12 C13 C18 118.58(15)
C14 C13 C18 119.36(16)
C13 C14 H14 118.8(13)
C15 C14 C13 120.66(17)
C15 C14 H14 120.5(13)
C14 C15 H15 118.5(14)
C14 C15 C16 120.09(17)
C16 C15 H15 121.4(14)
C15 C16 H16 121.6(13)
C17 C16 C15 120.72(17)
C17 C16 H16 117.6(13)
C16 C17 H17 120.7(12)
C16 C17 C18 120.85(17)
C18 C17 H17 118.5(12)
C9 C18 C13 119.07(14)
C17 C18 C9 122.63(14)
C17 C18 C13 118.30(15)
O1 C19 H19A 110.1(15)
O1 C19 H19B 105.8(13)
O1 C19 H19C 107.7(13)
H19A C19 H19B 108.0(18)
H19A C19 H19C 112(2)
H19B C19 H19C 112.6(18)
N3 C20 H20A 109.3(11)
N3 C20 H20B 103.0(12)
N3 C20 C21 113.07(13)
H20A C20 H20B 109.5(16)
C21 C20 H20A 110.3(11)
C21 C20 H20B 111.4(13)
C22 C21 C20 119.69(15)
C22 C21 C26 119.18(15)
C26 C21 C20 121.09(15)
C21 C22 H22 118.9(13)
C23 C22 C21 119.96(17)
C23 C22 H22 121.2(13)
C22 C23 H23 120.4(17)
C24 C23 C22 120.42(18)
C24 C23 H23 119.1(17)
C23 C24 H24 119.0(14)
C23 C24 C25 120.02(17)
C25 C24 H24 120.9(14)
C24 C25 H25 121.3(15)
C26 C25 C24 119.66(18)
C26 C25 H25 119.0(15)
C21 C26 H26 119.6(13)
C25 C26 C21 120.74(17)
C25 C26 H26 119.7(13)

loop_
_geom_bond_atom_site_label_1
_geom_bond_atom_site_label_2
_geom_bond_distance
O1 C10 1.3580(19)
O1 C19 1.428(2)
N1 N2 1.3111(19)
N1 C1 1.370(2)
N2 N3 1.3507(18)
N3 C2 1.3576(19)
N3 C20 1.466(2)
C1 C2 1.382(2)
C1 C3 1.467(2)
C2 C9 1.476(2)
C3 C4 1.390(2)
C3 C8 1.395(2)
C4 H4 1.00(3)
C4 C5 1.386(3)
C5 H5 1.00(3)
C5 C6 1.378(3)
C6 H6 0.98(2)
C6 C7 1.380(3)
C7 H7 1.00(2)
C7 C8 1.385(2)
C8 H8 1.01(2)
C9 C10 1.384(2)
C9 C18 1.423(2)
C10 C11 1.418(2)
C11 H11 0.98(2)
C11 C12 1.362(3)
C12 H12 0.95(2)
C12 C13 1.415(3)
C13 C14 1.421(2)
C13 C18 1.424(2)
C14 H14 1.03(2)
C14 C15 1.367(3)
C15 H15 1.01(2)
C15 C16 1.410(3)
C16 H16 0.97(2)
C16 C17 1.368(2)
C17 H17 0.96(2)
C17 C18 1.421(2)
C19 H19A 0.99(2)
C19 H19B 1.02(2)
C19 H19C 1.06(2)
C20 H20A 1.01(2)
C20 H20B 0.99(2)
C20 C21 1.510(2)
C21 C22 1.388(2)
C21 C26 1.390(2)
C22 H22 1.01(2)
C22 C23 1.388(3)
C23 H23 0.96(3)
C23 C24 1.378(3)
C24 H24 1.03(2)
C24 C25 1.385(3)
C25 H25 0.99(3)
C25 C26 1.383(3)
C26 H26 1.00(2)

loop_
_geom_torsion_atom_site_label_1
_geom_torsion_atom_site_label_2
_geom_torsion_atom_site_label_3
_geom_torsion_atom_site_label_4
_geom_torsion
O1 C10 C11 C12 178.30(15)
N1 N2 N3 C2 0.15(16)
N1 N2 N3 C20 -179.88(13)
N1 C1 C2 N3 0.05(16)
N1 C1 C2 C9 178.42(16)
N1 C1 C3 C4 -5.8(2)
N1 C1 C3 C8 172.54(15)
N2 N1 C1 C2 0.04(16)
N2 N1 C1 C3 -178.33(13)
N2 N3 C2 C1 -0.12(16)
N2 N3 C2 C9 -178.73(13)
N2 N3 C20 C21 117.24(16)
N3 C2 C9 C10 100.65(18)
N3 C2 C9 C18 -78.76(19)
N3 C20 C21 C22 126.66(16)
N3 C20 C21 C26 -55.8(2)
C1 N1 N2 N3 -0.11(16)
C1 C2 C9 C10 -77.5(2)
C1 C2 C9 C18 103.1(2)
C1 C3 C4 C5 177.88(19)
C1 C3 C8 C7 -177.89(16)
C2 N3 C20 C21 -62.8(2)
C2 C1 C3 C4 176.19(16)
C2 C1 C3 C8 -5.4(2)
C2 C9 C10 O1 2.6(2)
C2 C9 C10 C11 -178.31(15)
C2 C9 C18 C13 178.46(14)
C2 C9 C18 C17 -2.4(2)
C3 C1 C2 N3 178.23(15)
C3 C1 C2 C9 -3.4(3)
C3 C4 C5 C6 -0.1(3)
C4 C3 C8 C7 0.5(3)
C4 C5 C6 C7 0.8(3)
C5 C6 C7 C8 -0.8(3)
C6 C7 C8 C3 0.2(3)
C8 C3 C4 C5 -0.5(3)
C9 C10 C11 C12 -0.7(3)
C10 C9 C18 C13 -0.9(2)
C10 C9 C18 C17 178.19(14)
C10 C11 C12 C13 0.1(3)
C11 C12 C13 C14 -179.79(17)
C11 C12 C13 C18 0.1(3)
C12 C13 C14 C15 178.69(17)
C12 C13 C18 C9 0.3(2)
C12 C13 C18 C17 -178.82(16)
C13 C14 C15 C16 0.6(3)
C14 C13 C18 C9 -179.78(15)
C14 C13 C18 C17 1.0(2)
C14 C15 C16 C17 0.2(3)
C15 C16 C17 C18 -0.3(3)
C16 C17 C18 C9 -179.49(15)
C16 C17 C18 C13 -0.4(2)
C18 C9 C10 O1 -177.94(13)
C18 C9 C10 C11 1.1(2)
C18 C13 C14 C15 -1.2(3)
C19 O1 C10 C9 -169.50(15)
C19 O1 C10 C11 11.5(2)
C20 N3 C2 C1 179.91(14)
C20 N3 C2 C9 1.3(2)
C20 C21 C22 C23 177.08(16)
C20 C21 C26 C25 -178.44(16)
C21 C22 C23 C24 1.3(3)
C22 C21 C26 C25 -0.9(2)
C22 C23 C24 C25 -0.7(3)
C23 C24 C25 C26 -0.7(3)
C24 C25 C26 C21 1.5(3)
C26 C21 C22 C23 -0.5(3)

loop_
_exptl_oxdiff_crystal_face_indexfrac_h
_exptl_oxdiff_crystal_face_indexfrac_k
_exptl_oxdiff_crystal_face_indexfrac_l
_exptl_oxdiff_crystal_face_x
_exptl_oxdiff_crystal_face_y
_exptl_oxdiff_crystal_face_z
-0.0000 -1.0000 2.0000 -0.0223 0.1354 0.1394
-2.0000 -1.0000 -0.0002 0.3297 -0.0652 0.2357
2.0000 -1.0000 2.0002 -0.2928 0.3136 -0.0773
-0.0000 0.0000 1.0000 -0.0408 0.0112 0.0601
1.0000 0.0000 -0.9999 -0.0945 0.0779 -0.1684
0.0000 7.0000 -4.0002 -0.2512 -0.8359 -0.3741
2.0000 3.0000 -4.9999 -0.2443 -0.2168 -0.5745
-2.0000 1.0000 -5.0003 0.4151 -0.3472 -0.1031
3.0000 -5.0000 3.0004 -0.2321 0.8660 -0.0491
-1.0000 -1.0000 4.9999 -0.0093 0.0798 0.4281
-1.0000 5.0000 -5.0002 0.0431 -0.7102 -0.2878
0.0000 -1.0000 -1.0000 0.0999 0.1018 -0.0411
-0.0000 1.0000 1.0000 -0.0999 -0.1018 0.0411
0.0000 -0.0000 -1.0000 0.0408 -0.0112 -0.0601
1.0000 -1.0000 -0.9999 -0.0353 0.1910 -0.1494
-1.0000 1.0000 0.9999 0.0353 -0.1910 0.1494
